data_7243684
loop_
_publ_author_name
'Yuan, Guo-Jun'
'Zhou, Hong'
'Li, Li'
'Chen, Hong'
'Ren, Xiao-Ming'

_publ_section_title
;
 Supramolecular [Na(15-crown-5)]+ cations anchored to face-sharing
 octahedral lead bromide chains featuring a rotor-like one-dimensional
 perovskite with a reversible isostructural phase transition near room
 temperature
;
_journal_issue 44
_journal_name_full CrystEngComm
_journal_page_first 7787
_journal_page_last 7793
_journal_paper_doi 10.1039/D1CE01273H
_journal_volume 23
_journal_year 2021
_chemical_formula_moiety ' C10 H20 Br3 Na O5 Pb'
_chemical_formula_sum 'C10 H20 Br3 Na O5 Pb'
_chemical_formula_weight 690.17
_space_group_crystal_system orthorhombic
_space_group_IT_number 62
_space_group_name_Hall '-P 2ac 2n'
_space_group_name_H-M_alt 'P n m a'
_atom_sites_solution_hydrogens difmap
_audit_creation_method SHELXL-2018/3
_audit_update_record
;
2021-07-22 deposited with the CCDC.	2021-10-06 downloaded from the CCDC.
;
_cell_angle_alpha 90
_cell_angle_beta 90
_cell_angle_gamma 90
_cell_formula_units_Z 4
_cell_length_a 7.8558(3)
_cell_length_b 13.8616(5)
_cell_length_c 16.5205(7)
_cell_measurement_reflns_used 7814
_cell_measurement_temperature 200(2)
_cell_measurement_theta_max 28.24
_cell_measurement_theta_min 2.47
_cell_volume 1798.98(12)
_computing_cell_refinement 'Bruker SAINT'
_computing_data_collection 'Bruker APEX3'
_computing_data_reduction 'Bruker SAINT'
_computing_molecular_graphics 'Bruker SHELXTL'
_computing_publication_material 'Bruker SHELXTL'
_computing_structure_refinement 'SHELXL-2018/3 (Sheldrick, 2018)'
_computing_structure_solution 'SHELXT 2014/5 (Sheldrick, 2014)'
_diffrn_ambient_temperature 200(2)
_diffrn_detector_area_resol_mean 10.42
_diffrn_measured_fraction_theta_full 0.997
_diffrn_measured_fraction_theta_max 0.986
_diffrn_measurement_device_type 'Bruker D8 QUEST PHOTON 100'
_diffrn_measurement_method '\f and \w scans'
_diffrn_radiation_type MoK\a
_diffrn_radiation_wavelength 0.71073
_diffrn_reflns_av_R_equivalents 0.0523
_diffrn_reflns_av_unetI/netI 0.0368
_diffrn_reflns_Laue_measured_fraction_full 0.997
_diffrn_reflns_Laue_measured_fraction_max 0.986
_diffrn_reflns_limit_h_max 10
_diffrn_reflns_limit_h_min -10
_diffrn_reflns_limit_k_max 17
_diffrn_reflns_limit_k_min -17
_diffrn_reflns_limit_l_max 22
_diffrn_reflns_limit_l_min -21
_diffrn_reflns_number 17645
_diffrn_reflns_point_group_measured_fraction_full 0.997
_diffrn_reflns_point_group_measured_fraction_max 0.986
_diffrn_reflns_theta_full 25.242
_diffrn_reflns_theta_max 28.349
_diffrn_reflns_theta_min 2.871
_diffrn_source.source 'Ius 2.0'
_diffrn_source.type microfocus

_exptl_absorpt_coefficient_mu 16.077
_exptl_absorpt_correction_T_max 0.7456
_exptl_absorpt_correction_T_min 0.3200
_exptl_absorpt_correction_type multi-scan
_exptl_absorpt_process_details sadabs
_exptl_crystal_colour colourless
_exptl_crystal_density_diffrn 2.548
_exptl_crystal_description block
_exptl_crystal_F_000 1272
_exptl_crystal_size_max 0.110
_exptl_crystal_size_mid 0.110
_exptl_crystal_size_min 0.100
_refine_diff_density_max 1.760
_refine_diff_density_min -1.308
_refine_diff_density_rms 0.180
_refine_ls_extinction_coef 0.00144(10)
_refine_ls_extinction_expression Fc^*^=kFc[1+0.001xFc^2^\l^3^/sin(2\q)]^-1/4^
_refine_ls_extinction_method 'SHELXL-2018/3 (Sheldrick 2018)'
_refine_ls_goodness_of_fit_ref 0.992
_refine_ls_hydrogen_treatment constr
_refine_ls_matrix_type full
_refine_ls_number_parameters 158
_refine_ls_number_reflns 2313
_refine_ls_number_restraints 0
_refine_ls_restrained_S_all 0.992
_refine_ls_R_factor_all 0.0403
_refine_ls_R_factor_gt 0.0262
_refine_ls_shift/su_max 0.002
_refine_ls_shift/su_mean 0.000
_refine_ls_structure_factor_coef Fsqd
_refine_ls_weighting_details 'w=1/[\s^2^(Fo^2^)+(0.0274P)^2^] where P=(Fo^2^+2Fc^2^)/3'
_refine_ls_weighting_scheme calc
_refine_ls_wR_factor_gt 0.0507
_refine_ls_wR_factor_ref 0.0546
_reflns_Friedel_coverage 0.000
_reflns_number_gt 1846
_reflns_number_total 2313
_reflns_threshold_expression 'I > 2\s(I)'
_cod_data_source_file d1ce01273h2.cif
_cod_data_source_block 3
_cod_depositor_comments 'Adding full bibliography for 7243683--7243691.cif.'
_cod_database_code 7243684
_shelx_shelxl_version_number 2018/3
_shelx_space_group_comment
;
The symmetry employed for this shelxl refinement is uniquely defined
by the following loop, which should always be used as a source of
symmetry information in preference to the above space-group names.
They are only intended as comments.
;
_shelx_estimated_absorpt_t_min 0.271
_shelx_estimated_absorpt_t_max 0.296

loop_
_space_group_symop_operation_xyz
'x, y, z'
'-x+1/2, -y, z+1/2'
'-x, y+1/2, -z'
'x+1/2, -y+1/2, -z+1/2'
'-x, -y, -z'
'x-1/2, y, -z-1/2'
'x, -y-1/2, z'
'-x-1/2, y-1/2, z-1/2'

loop_
_atom_site_label
_atom_site_type_symbol
_atom_site_fract_x
_atom_site_fract_y
_atom_site_fract_z
_atom_site_U_iso_or_equiv
_atom_site_adp_type
_atom_site_occupancy
_atom_site_site_symmetry_order
_atom_site_calc_flag
_atom_site_refinement_flags_posn
_atom_site_refinement_flags_adp
_atom_site_refinement_flags_occupancy
_atom_site_disorder_assembly
_atom_site_disorder_group
Pb1 Pb 0.67528(2) 0.750000 0.74963(2) 0.02015(8) Uani 1 2 d S T P . .
Br1 Br 0.43420(4) 0.60395(2) 0.81443(2) 0.02824(11) Uani 1 1 d . . . . .
Br2 Br 0.42216(6) 0.750000 0.60598(3) 0.03029(14) Uani 1 2 d S T P . .
Na1 Na 0.5585(2) 0.750000 0.44083(12) 0.0243(4) Uani 1 2 d S T P . .
O1 O 0.4717(7) 0.6286(4) 0.3459(3) 0.0289(12) Uani 0.5 1 d . . P . .
O2 O 0.3350(7) 0.8070(4) 0.3531(4) 0.0308(14) Uani 0.5 1 d . . P . .
O3 O 0.5658(6) 0.9234(3) 0.4327(3) 0.0260(12) Uani 0.5 1 d . . P . .
O4 O 0.8534(7) 0.8045(4) 0.4268(3) 0.0290(12) Uani 0.5 1 d . . P . .
O5 O 0.7425(7) 0.6181(3) 0.4472(3) 0.0310(12) Uani 0.5 1 d . . P . .
C1 C 0.2987(12) 0.6449(8) 0.3315(6) 0.033(2) Uani 0.5 1 d . . P . .
H1A H 0.269180 0.601111 0.289066 0.040 Uiso 0.5 1 d R U P . .
H1B H 0.226110 0.632382 0.376576 0.040 Uiso 0.5 1 d R U P . .
C2 C 0.2779(8) 0.750000 0.2937(4) 0.0413(15) Uani 1 2 d S T P . .
H2A H 0.341492 0.761170 0.245444 0.050 Uiso 0.5 1 d R U P . .
H2B H 0.160693 0.762560 0.282884 0.050 Uiso 0.5 1 d R U P . .
C3 C 0.3662(12) 0.9025(6) 0.3225(5) 0.0309(19) Uani 0.5 1 d . . P . .
H3A H 0.265696 0.929124 0.298954 0.037 Uiso 0.5 1 d R U P . .
H3B H 0.452193 0.899306 0.281822 0.037 Uiso 0.5 1 d R U P . .
C4 C 0.4242(12) 0.9657(9) 0.3920(7) 0.031(2) Uani 0.5 1 d . . P . .
H4A H 0.454607 1.028338 0.372243 0.037 Uiso 0.5 1 d R U P . .
H4B H 0.334397 0.973215 0.430313 0.037 Uiso 0.5 1 d R U P . .
C5 C 0.731(3) 0.959(2) 0.4096(13) 0.021(4) Uani 0.5 1 d . . P . .
H5A H 0.738274 1.026119 0.422880 0.025 Uiso 0.5 1 d R U P . .
H5B H 0.742973 0.952138 0.352430 0.025 Uiso 0.5 1 d R U P . .
C6 C 0.8596(13) 0.9023(7) 0.4526(6) 0.030(2) Uani 0.5 1 d . . P . .
H6A H 0.968962 0.926224 0.437433 0.035 Uiso 0.5 1 d R U P . .
H6B H 0.847333 0.909094 0.509763 0.035 Uiso 0.5 1 d R U P . .
C7 C 0.9425(6) 0.750000 0.4786(4) 0.0410(15) Uani 1 2 d S T P . .
H7A H 0.905364 0.759500 0.532962 0.049 Uiso 0.5 1 d R U P . .
H7B H 1.059939 0.766940 0.474762 0.049 Uiso 0.5 1 d R U P . .
C8 C 0.9187(13) 0.6392(8) 0.4460(6) 0.037(2) Uani 0.5 1 d . . P . .
H8A H 0.974838 0.596713 0.482972 0.044 Uiso 0.5 1 d R U P . .
H8B H 0.968700 0.630454 0.393902 0.044 Uiso 0.5 1 d R U P . .
C9 C 0.692(3) 0.537(2) 0.3965(16) 0.036(6) Uani 0.5 1 d . . P . .
H9A H 0.721827 0.477880 0.423338 0.043 Uiso 0.5 1 d R U P . .
H9B H 0.754297 0.539801 0.346957 0.043 Uiso 0.5 1 d R U P . .
C10 C 0.5075(14) 0.5402(9) 0.3846(9) 0.041(3) Uani 0.5 1 d . . P . .
H10A H 0.487447 0.490694 0.345449 0.050 Uiso 0.5 1 d R U P . .
H10B H 0.439696 0.526823 0.431189 0.050 Uiso 0.5 1 d R U P . .

loop_
_atom_site_aniso_label
_atom_site_aniso_U_11
_atom_site_aniso_U_22
_atom_site_aniso_U_33
_atom_site_aniso_U_23
_atom_site_aniso_U_13
_atom_site_aniso_U_12
Pb1 0.01907(11) 0.02109(12) 0.02029(13) 0.000 0.00141(7) 0.000
Br1 0.0313(2) 0.0243(2) 0.0291(2) 0.00833(16) 0.00117(15) 0.00030(14)
Br2 0.0397(3) 0.0355(3) 0.0157(3) 0.000 0.0032(2) 0.000
Na1 0.0283(10) 0.0236(10) 0.0210(12) 0.000 0.0016(8) 0.000
O1 0.040(3) 0.023(3) 0.023(3) 0.007(2) 0.001(3) -0.002(2)
O2 0.040(4) 0.023(3) 0.029(4) 0.004(3) -0.003(3) 0.001(3)
O3 0.032(3) 0.019(3) 0.026(3) 0.009(2) -0.005(2) -0.003(2)
O4 0.034(3) 0.023(3) 0.030(3) 0.001(3) -0.005(3) 0.005(2)
O5 0.035(3) 0.030(3) 0.028(3) -0.003(2) 0.004(3) 0.003(3)
C1 0.036(5) 0.023(6) 0.039(6) -0.002(5) -0.004(4) -0.002(4)
C2 0.036(3) 0.053(4) 0.035(4) 0.000 -0.016(3) 0.000
C3 0.039(5) 0.029(5) 0.025(5) 0.005(4) -0.006(4) 0.011(4)
C4 0.053(7) 0.019(4) 0.021(5) -0.009(4) 0.005(6) 0.008(5)
C5 0.020(7) 0.034(8) 0.009(7) 0.005(5) 0.001(6) -0.012(6)
C6 0.030(6) 0.026(6) 0.033(6) -0.006(4) -0.006(5) -0.003(4)
C7 0.031(3) 0.058(4) 0.034(4) 0.000 -0.006(3) 0.000
C8 0.041(7) 0.041(7) 0.029(5) 0.008(5) 0.002(5) 0.009(5)
C9 0.052(14) 0.021(6) 0.034(10) 0.001(6) -0.012(7) -0.001(8)
C10 0.071(9) 0.023(5) 0.030(6) -0.002(4) 0.014(7) -0.018(7)

loop_
_atom_type_symbol
_atom_type_description
_atom_type_scat_dispersion_real
_atom_type_scat_dispersion_imag
_atom_type_scat_source
C C 0.0033 0.0016 'International Tables Vol C Tables 4.2.6.8 and 6.1.1.4'
H H 0.0000 0.0000 'International Tables Vol C Tables 4.2.6.8 and 6.1.1.4'
O O 0.0106 0.0060 'International Tables Vol C Tables 4.2.6.8 and 6.1.1.4'
Pb Pb -3.3944 10.1111 'International Tables Vol C Tables 4.2.6.8 and 6.1.1.4'
Br Br -0.2901 2.4595 'International Tables Vol C Tables 4.2.6.8 and 6.1.1.4'
Na Na 0.0362 0.0249 'International Tables Vol C Tables 4.2.6.8 and 6.1.1.4'

loop_
_geom_angle_atom_site_label_1
_geom_angle_atom_site_label_2
_geom_angle_atom_site_label_3
_geom_angle
_geom_angle_site_symmetry_1
_geom_angle_site_symmetry_3
_geom_angle_publ_flag
Br1 Pb1 Br1 85.881(15) 7_575 . ?
Br1 Pb1 Br1 95.598(11) 7_575 4_566 ?
Br1 Pb1 Br1 177.900(11) . 4_566 ?
Br1 Pb1 Br1 177.899(11) 7_575 6_657 ?
Br1 Pb1 Br1 95.598(12) . 6_657 ?
Br1 Pb1 Br1 82.885(14) 4_566 6_657 ?
Br1 Pb1 Br2 97.037(11) 7_575 6_657 ?
Br1 Pb1 Br2 97.038(11) . 6_657 ?
Br1 Pb1 Br2 81.314(11) 4_566 6_657 ?
Br1 Pb1 Br2 81.315(11) 6_657 6_657 ?
Br1 Pb1 Br2 82.348(11) 7_575 . ?
Br1 Pb1 Br2 82.347(11) . . ?
Br1 Pb1 Br2 99.314(11) 4_566 . ?
Br1 Pb1 Br2 99.313(11) 6_657 . ?
Br2 Pb1 Br2 179.154(15) 6_657 . ?
Pb1 Br1 Pb1 81.270(9) . 6_557 ?
Na1 Br2 Pb1 162.32(4) . 6_557 ?
Na1 Br2 Pb1 118.61(4) . . ?
Pb1 Br2 Pb1 79.072(13) 6_557 . ?
O5 Na1 O5 103.2(3) . 7_575 ?
O5 Na1 O1 69.84(18) . . ?
O5 Na1 O1 139.03(19) 7_575 . ?
O5 Na1 O1 139.03(19) . 7_575 ?
O5 Na1 O1 69.84(18) 7_575 7_575 ?
O1 Na1 O1 89.1(2) . 7_575 ?
O5 Na1 O3 140.36(19) . . ?
O5 Na1 O3 37.39(18) 7_575 . ?
O1 Na1 O3 132.11(19) . . ?
O1 Na1 O3 43.12(17) 7_575 . ?
O5 Na1 O3 37.39(18) . 7_575 ?
O5 Na1 O3 140.36(19) 7_575 7_575 ?
O1 Na1 O3 43.11(17) . 7_575 ?
O1 Na1 O3 132.11(19) 7_575 7_575 ?
O3 Na1 O3 173.0(3) . 7_575 ?
O5 Na1 O2 137.3(2) . . ?
O5 Na1 O2 102.8(2) 7_575 . ?
O1 Na1 O2 68.29(19) . . ?
O1 Na1 O2 33.90(18) 7_575 . ?
O3 Na1 O2 69.90(19) . . ?
O3 Na1 O2 108.1(2) 7_575 . ?
O5 Na1 O2 102.8(2) . 7_575 ?
O5 Na1 O2 137.3(2) 7_575 7_575 ?
O1 Na1 O2 33.90(18) . 7_575 ?
O1 Na1 O2 68.29(19) 7_575 7_575 ?
O3 Na1 O2 108.1(2) . 7_575 ?
O3 Na1 O2 69.90(19) 7_575 7_575 ?
O2 Na1 O2 38.3(3) . 7_575 ?
O5 Na1 O4 70.11(19) . . ?
O5 Na1 O4 34.51(17) 7_575 . ?
O1 Na1 O4 115.07(19) . . ?
O1 Na1 O4 89.46(18) 7_575 . ?
O3 Na1 O4 70.37(17) . . ?
O3 Na1 O4 106.29(17) 7_575 . ?
O2 Na1 O4 122.12(18) . . ?
O2 Na1 O4 137.2(2) 7_575 . ?
O5 Na1 O4 34.51(17) . 7_575 ?
O5 Na1 O4 70.11(19) 7_575 7_575 ?
O1 Na1 O4 89.46(18) . 7_575 ?
O1 Na1 O4 115.07(19) 7_575 7_575 ?
O3 Na1 O4 106.29(17) . 7_575 ?
O3 Na1 O4 70.37(17) 7_575 7_575 ?
O2 Na1 O4 137.2(2) . 7_575 ?
O2 Na1 O4 122.12(18) 7_575 7_575 ?
O4 Na1 O4 36.0(2) . 7_575 ?
O5 Na1 Br2 100.64(14) . . ?
O5 Na1 Br2 100.65(14) 7_575 . ?
O1 Na1 Br2 120.30(13) . . ?
O1 Na1 Br2 120.30(13) 7_575 . ?
O3 Na1 Br2 93.47(13) . . ?
O3 Na1 Br2 93.47(13) 7_575 . ?
O2 Na1 Br2 107.06(15) . . ?
O2 Na1 Br2 107.06(15) 7_575 . ?
O4 Na1 Br2 115.70(15) . . ?
O4 Na1 Br2 115.71(15) 7_575 . ?
O5 Na1 C10 49.7(3) . . ?
O5 Na1 C10 146.5(2) 7_575 . ?
O1 Na1 C10 26.3(3) . . ?
O1 Na1 C10 115.4(3) 7_575 . ?
O3 Na1 C10 158.3(3) . . ?
O3 Na1 C10 17.0(3) 7_575 . ?
O2 Na1 C10 91.9(3) . . ?
O2 Na1 C10 54.1(3) 7_575 . ?
O4 Na1 C10 112.7(2) . . ?
O4 Na1 C10 78.6(2) 7_575 . ?
Br2 Na1 C10 103.5(2) . . ?
C3 O1 C1 37.5(6) 7_575 . ?
C3 O1 O2 71.1(6) 7_575 7_575 ?
C1 O1 O2 33.5(4) . 7_575 ?
C3 O1 C10 88.1(8) 7_575 . ?
C1 O1 C10 114.3(7) . . ?
O2 O1 C10 131.9(7) 7_575 . ?
C3 O1 C4 68.4(7) 7_575 7_575 ?
C1 O1 C4 89.2(6) . 7_575 ?
O2 O1 C4 108.0(6) 7_575 7_575 ?
C10 O1 C4 25.5(5) . 7_575 ?
C3 O1 O3 118.6(6) 7_575 7_575 ?
C1 O1 O3 127.6(5) . 7_575 ?
O2 O1 O3 120.7(5) 7_575 7_575 ?
C10 O1 O3 36.3(6) . 7_575 ?
C4 O1 O3 50.3(5) 7_575 7_575 ?
C3 O1 Na1 141.4(7) 7_575 . ?
C1 O1 Na1 105.9(6) . . ?
O2 O1 Na1 73.5(4) 7_575 . ?
C10 O1 Na1 104.9(7) . . ?
C4 O1 Na1 109.7(6) 7_575 . ?
O3 O1 Na1 68.7(2) 7_575 . ?
C1 O2 C2 92.6(10) 7_575 . ?
C1 O2 O1 73.0(9) 7_575 7_575 ?
C2 O2 O1 124.8(6) . 7_575 ?
C1 O2 C3 31.3(8) 7_575 . ?
C2 O2 C3 110.1(6) . . ?
O1 O2 C3 41.7(4) 7_575 . ?
C1 O2 O2 145.6(9) 7_575 7_575 ?
C2 O2 O2 53.8(3) . 7_575 ?
O1 O2 O2 129.6(3) 7_575 7_575 ?
C3 O2 O2 157.0(4) . 7_575 ?
C1 O2 Na1 142.5(10) 7_575 . ?
C2 O2 Na1 119.4(4) . . ?
O1 O2 Na1 72.6(3) 7_575 . ?
C3 O2 Na1 112.9(5) . . ?
O2 O2 Na1 70.86(14) 7_575 . ?
C10 O3 C9 77.1(13) 7_575 7_575 ?
C10 O3 C4 26.2(8) 7_575 . ?
C9 O3 C4 101.9(12) 7_575 . ?
C10 O3 C5 91.6(12) 7_575 . ?
C9 O3 C5 14.6(18) 7_575 . ?
C4 O3 C5 115.9(11) . . ?
C10 O3 O5 134.5(8) 7_575 7_575 ?
C9 O3 O5 62.0(12) 7_575 7_575 ?
C4 O3 O5 160.2(6) . 7_575 ?
C5 O3 O5 49.4(10) . 7_575 ?
C10 O3 O1 53.0(8) 7_575 7_575 ?
C9 O3 O1 96.9(12) 7_575 7_575 ?
C4 O3 O1 57.2(5) . 7_575 ?
C5 O3 O1 107.5(10) . 7_575 ?
O5 O3 O1 110.8(4) 7_575 7_575 ?
C10 O3 Na1 120.9(8) 7_575 . ?
C9 O3 Na1 118.3(13) 7_575 . ?
C4 O3 Na1 114.7(6) . . ?
C5 O3 Na1 112.2(12) . . ?
O5 O3 Na1 68.6(3) 7_575 . ?
O1 O3 Na1 68.2(2) 7_575 . ?
C10 O3 H10B 49.5(5) 7_575 7_575 ?
C9 O3 H10B 112.3(14) 7_575 7_575 ?
C4 O3 H10B 27.8(10) . 7_575 ?
C5 O3 H10B 122.6(13) . 7_575 ?
O5 O3 H10B 165.4(8) 7_575 7_575 ?
O1 O3 H10B 82.7(7) 7_575 7_575 ?
Na1 O3 H10B 123.5(7) . 7_575 ?
C8 O4 C7 88.3(8) 7_575 . ?
C8 O4 C6 29.7(7) 7_575 . ?
C7 O4 C6 109.3(6) . . ?
C8 O4 O5 69.3(7) 7_575 7_575 ?
C7 O4 O5 126.6(5) . 7_575 ?
C6 O4 O5 39.7(4) . 7_575 ?
C8 O4 O4 142.3(7) 7_575 7_575 ?
C7 O4 O4 55.6(3) . 7_575 ?
C6 O4 O4 162.5(5) . 7_575 ?
O5 O4 O4 139.0(3) 7_575 7_575 ?
C8 O4 Na1 134.9(7) 7_575 . ?
C7 O4 Na1 105.1(4) . . ?
C6 O4 Na1 107.4(5) . . ?
O5 O4 Na1 68.3(3) 7_575 . ?
O4 O4 Na1 72.02(12) 7_575 . ?
C6 O5 C5 82.2(13) 7_575 7_575 ?
C6 O5 C8 29.6(7) 7_575 . ?
C5 O5 C8 104.1(12) 7_575 . ?
C6 O5 O4 70.1(6) 7_575 7_575 ?
C5 O5 O4 125.3(13) 7_575 7_575 ?
C8 O5 O4 40.7(4) . 7_575 ?
C6 O5 C9 94.9(12) 7_575 . ?
C5 O5 C9 13.1(19) 7_575 . ?
C8 O5 C9 114.7(12) . . ?
O4 O5 C9 127.9(12) 7_575 . ?
C6 O5 O3 140.6(8) 7_575 7_575 ?
C5 O5 O3 61.8(11) 7_575 7_575 ?
C8 O5 O3 165.6(6) . 7_575 ?
O4 O5 O3 143.8(5) 7_575 7_575 ?
C9 O5 O3 51.0(11) . 7_575 ?
C6 O5 Na1 145.4(7) 7_575 . ?
C5 O5 Na1 127.4(11) 7_575 . ?
C8 O5 Na1 116.3(5) . . ?
O4 O5 Na1 77.2(3) 7_575 . ?
C9 O5 Na1 114.4(10) . . ?
O3 O5 Na1 74.0(3) 7_575 . ?
O2 C1 C3 119.4(15) 7_575 7_575 ?
O2 C1 O1 73.5(9) 7_575 . ?
C3 C1 O1 45.9(8) 7_575 . ?
O2 C1 C2 57.0(8) 7_575 . ?
C3 C1 C2 134.2(12) 7_575 . ?
O1 C1 C2 108.3(7) . . ?
O2 C1 Na1 28.4(8) 7_575 . ?
C3 C1 Na1 93.1(10) 7_575 . ?
O1 C1 Na1 48.3(4) . . ?
C2 C1 Na1 82.3(5) . . ?
O2 C1 H1A 159.0 7_575 . ?
C3 C1 H1A 62.4 7_575 . ?
O1 C1 H1A 105.0 . . ?
C2 C1 H1A 105.6 . . ?
Na1 C1 H1A 152.7 . . ?
O2 C1 H1B 90.9 7_575 . ?
C3 C1 H1B 111.4 7_575 . ?
O1 C1 H1B 114.8 . . ?
C2 C1 H1B 114.2 . . ?
Na1 C1 H1B 91.4 . . ?
H1A C1 H1B 108.2 . . ?
O2 C2 O2 72.5(7) 7_575 . ?
O2 C2 C1 102.6(7) 7_575 7_575 ?
O2 C2 C1 30.4(4) . 7_575 ?
O2 C2 C1 30.4(4) 7_575 . ?
O2 C2 C1 102.6(7) . . ?
C1 C2 C1 132.2(10) 7_575 . ?
O2 C2 H2A 122.3 7_575 . ?
O2 C2 H2A 110.0 . . ?
C1 C2 H2A 97.2 7_575 . ?
C1 C2 H2A 115.0 . . ?
O2 C2 H2B 124.7 7_575 . ?
O2 C2 H2B 110.7 . . ?
C1 C2 H2B 90.3 7_575 . ?
C1 C2 H2B 109.8 . . ?
H2A C2 H2B 108.6 . . ?
O2 C2 H2A 110.0(4) 7_575 7_575 ?
O2 C2 H2A 122.3(4) . 7_575 ?
C1 C2 H2A 115.0(5) 7_575 7_575 ?
C1 C2 H2A 97.2(5) . 7_575 ?
H2A C2 H2A 18.7 . 7_575 ?
H2B C2 H2A 112.2 . 7_575 ?
O2 C2 H2B 110.7(3) 7_575 7_575 ?
O2 C2 H2B 124.7(4) . 7_575 ?
C1 C2 H2B 109.8(4) 7_575 7_575 ?
C1 C2 H2B 90.3(4) . 7_575 ?
H2A C2 H2B 112.2 . 7_575 ?
H2B C2 H2B 21.0 . 7_575 ?
H2A C2 H2B 108.6 7_575 7_575 ?
C1 C3 O1 96.5(11) 7_575 7_575 ?
C1 C3 O2 29.3(8) 7_575 . ?
O1 C3 O2 67.2(6) 7_575 . ?
C1 C3 C4 119.9(12) 7_575 . ?
O1 C3 C4 73.2(7) 7_575 . ?
O2 C3 C4 108.5(8) . . ?
C1 C3 C10 130.9(12) 7_575 7_575 ?
O1 C3 C10 55.7(6) 7_575 7_575 ?
O2 C3 C10 109.2(7) . 7_575 ?
C4 C3 C10 23.0(4) . 7_575 ?
C1 C3 H3A 81.7 7_575 . ?
O1 C3 H3A 177.2 7_575 . ?
O2 C3 H3A 110.9 . . ?
C4 C3 H3A 109.6 . . ?
C10 C3 H3A 127.1 7_575 . ?
C1 C3 H3B 121.6 7_575 . ?
O1 C3 H3B 70.7 7_575 . ?
O2 C3 H3B 109.0 . . ?
C4 C3 H3B 110.4 . . ?
C10 C3 H3B 89.2 7_575 . ?
H3A C3 H3B 108.4 . . ?
C1 C3 H1A 63.9(8) 7_575 7_575 ?
O1 C3 H1A 149.7(11) 7_575 7_575 ?
O2 C3 H1A 91.1(7) . 7_575 ?
C4 C3 H1A 135.9(11) . 7_575 ?
C10 C3 H1A 154.5(10) 7_575 7_575 ?
H3A C3 H1A 27.5 . 7_575 ?
H3B C3 H1A 99.0 . 7_575 ?
C10 C4 O3 43.5(19) 7_575 . ?
C10 C4 C3 95(2) 7_575 . ?
O3 C4 C3 110.8(8) . . ?
C10 C4 O1 64.9(18) 7_575 7_575 ?
O3 C4 O1 72.5(6) . 7_575 ?
C3 C4 O1 38.4(4) . 7_575 ?
C10 C4 H4A 78.8 7_575 . ?
O3 C4 H4A 109.8 . . ?
C3 C4 H4A 110.0 . . ?
O1 C4 H4A 122.3 7_575 . ?
C10 C4 H4B 148.8 7_575 . ?
O3 C4 H4B 107.9 . . ?
C3 C4 H4B 110.1 . . ?
O1 C4 H4B 126.4 7_575 . ?
H4A C4 H4B 108.1 . . ?
C10 C4 H10B 91(3) 7_575 7_575 ?
O3 C4 H10B 57.5(12) . 7_575 ?
C3 C4 H10B 152(3) . 7_575 ?
O1 C4 H10B 124(2) 7_575 7_575 ?
H4A C4 H10B 98.2 . 7_575 ?
H4B C4 H10B 58.2 . 7_575 ?
C9 C5 O5 119(9) 7_575 7_575 ?
C9 C5 O3 59(7) 7_575 . ?
O5 C5 O3 68.8(12) 7_575 . ?
C9 C5 C6 157(10) 7_575 . ?
O5 C5 C6 40.8(9) 7_575 . ?
O3 C5 C6 108.1(16) . . ?
C9 C5 C10 24(7) 7_575 7_575 ?
O5 C5 C10 101.1(15) 7_575 7_575 ?
O3 C5 C10 35.5(7) . 7_575 ?
C6 C5 C10 141.9(18) . 7_575 ?
C9 C5 H5A 91.5 7_575 . ?
O5 C5 H5A 135.9 7_575 . ?
O3 C5 H5A 109.1 . . ?
C6 C5 H5A 111.6 . . ?
C10 C5 H5A 96.0 7_575 . ?
C9 C5 H5B 61.9 7_575 . ?
O5 C5 H5B 113.8 7_575 . ?
O3 C5 H5B 108.6 . . ?
C6 C5 H5B 111.0 . . ?
C10 C5 H5B 82.6 7_575 . ?
H5A C5 H5B 108.5 . . ?
C9 C5 H9A 86(9) 7_575 7_575 ?
O5 C5 H9A 135(4) 7_575 7_575 ?
O3 C5 H9A 101(3) . 7_575 ?
C6 C5 H9A 117(3) . 7_575 ?
C10 C5 H9A 89(3) 7_575 7_575 ?
H5A C5 H9A 8.1 . 7_575 ?
H5B C5 H9A 110.5 . 7_575 ?
C8 C6 O5 110.7(17) 7_575 7_575 ?
C8 C6 O4 40.9(12) 7_575 . ?
O5 C6 O4 70.2(7) 7_575 . ?
C8 C6 C5 140.5(19) 7_575 . ?
O5 C6 C5 56.9(11) 7_575 . ?
O4 C6 C5 110.1(13) . . ?
C8 C6 C9 137.2(18) 7_575 7_575 ?
O5 C6 C9 53.1(10) 7_575 7_575 ?
O4 C6 C9 105.5(11) . 7_575 ?
C5 C6 C9 5(2) . 7_575 ?
C8 C6 H6A 70.7 7_575 . ?
O5 C6 H6A 159.1 7_575 . ?
O4 C6 H6A 106.5 . . ?
C5 C6 H6A 107.9 . . ?
C9 C6 H6A 110.8 7_575 . ?
C8 C6 H6B 106.4 7_575 . ?
O5 C6 H6B 91.4 7_575 . ?
O4 C6 H6B 112.8 . . ?
C5 C6 H6B 111.0 . . ?
C9 C6 H6B 112.7 7_575 . ?
H6A C6 H6B 108.4 . . ?
O4 C7 O4 68.8(6) . 7_575 ?
O4 C7 C8 105.1(6) . . ?
O4 C7 C8 37.0(4) 7_575 . ?
O4 C7 C8 37.0(4) . 7_575 ?
O4 C7 C8 105.1(6) 7_575 7_575 ?
C8 C7 C8 139.4(9) . 7_575 ?
O4 C7 Na1 50.1(3) . . ?
O4 C7 Na1 50.1(3) 7_575 . ?
C8 C7 Na1 79.8(4) . . ?
C8 C7 Na1 79.8(4) 7_575 . ?
O4 C7 H7A 111.3 . . ?
O4 C7 H7A 121.3 7_575 . ?
C8 C7 H7A 113.8 . . ?
C8 C7 H7A 98.3 7_575 . ?
Na1 C7 H7A 83.8 . . ?
O4 C7 H7B 108.9 . . ?
O4 C7 H7B 127.1 7_575 . ?
C8 C7 H7B 108.6 . . ?
C8 C7 H7B 81.8 7_575 . ?
Na1 C7 H7B 159.0 . . ?
H7A C7 H7B 108.9 . . ?
O4 C7 H7A 121.3(4) . 7_575 ?
O4 C7 H7A 111.3(4) 7_575 7_575 ?
C8 C7 H7A 98.3(4) . 7_575 ?
C8 C7 H7A 113.8(4) 7_575 7_575 ?
Na1 C7 H7A 83.77(13) . 7_575 ?
H7A C7 H7A 15.9 . 7_575 ?
H7B C7 H7A 113.0 . 7_575 ?
O4 C7 H7B 127.1(3) . 7_575 ?
O4 C7 H7B 108.9(3) 7_575 7_575 ?
C8 C7 H7B 81.8(4) . 7_575 ?
C8 C7 H7B 108.6(4) 7_575 7_575 ?
Na1 C7 H7B 159.03(9) . 7_575 ?
H7A C7 H7B 113.0 . 7_575 ?
H7B C7 H7B 28.5 . 7_575 ?
H7A C7 H7B 108.9 7_575 7_575 ?
C6 C8 O4 109.4(17) 7_575 7_575 ?
C6 C8 O5 39.7(11) 7_575 . ?
O4 C8 O5 70.1(7) 7_575 . ?
C6 C8 C7 138.1(16) 7_575 . ?
O4 C8 C7 54.7(7) 7_575 . ?
O5 C8 C7 107.5(7) . . ?
C6 C8 H8A 73.8 7_575 . ?
O4 C8 H8A 158.8 7_575 . ?
O5 C8 H8A 108.4 . . ?
C7 C8 H8A 108.4 . . ?
C6 C8 H8B 106.8 7_575 . ?
O4 C8 H8B 91.4 7_575 . ?
O5 C8 H8B 112.9 . . ?
C7 C8 H8B 111.6 . . ?
H8A C8 H8B 108.0 . . ?
C6 C8 H6A 64.4(11) 7_575 7_575 ?
O4 C8 H6A 151.4(16) 7_575 7_575 ?
O5 C8 H6A 101.6(8) . 7_575 ?
C7 C8 H6A 148.5(11) . 7_575 ?
H8A C8 H6A 49.4 . 7_575 ?
H8B C8 H6A 66.0 . 7_575 ?
C5 C9 O3 107(8) 7_575 7_575 ?
C5 C9 O5 48(8) 7_575 . ?
O3 C9 O5 67.0(14) 7_575 . ?
C5 C9 C10 150(9) 7_575 . ?
O3 C9 C10 44.1(10) 7_575 . ?
O5 C9 C10 109(2) . . ?
C5 C9 C6 19(8) 7_575 7_575 ?
O3 C9 C6 97.0(17) 7_575 7_575 ?
O5 C9 C6 32.0(6) . 7_575 ?
C10 C9 C6 140(2) . 7_575 ?
C5 C9 H9A 71.0 7_575 . ?
O3 C9 H9A 109.8 7_575 . ?
O5 C9 H9A 109.1 . . ?
C10 C9 H9A 109.3 . . ?
C6 C9 H9A 89.1 7_575 . ?
C5 C9 H9B 94.2 7_575 . ?
O3 C9 H9B 140.9 7_575 . ?
O5 C9 H9B 108.6 . . ?
C10 C9 H9B 113.0 . . ?
C6 C9 H9B 92.7 7_575 . ?
H9A C9 H9B 108.1 . . ?
C5 C9 H5B 95(9) 7_575 7_575 ?
O3 C9 H5B 133(4) 7_575 7_575 ?
O5 C9 H5B 103(4) . 7_575 ?
C10 C9 H5B 110(3) . 7_575 ?
C6 C9 H5B 91(3) 7_575 7_575 ?
H9A C9 H5B 116.1 . 7_575 ?
H9B C9 H5B 8.2 . 7_575 ?
C4 C10 O3 110(3) 7_575 7_575 ?
C4 C10 O1 90(2) 7_575 . ?
O3 C10 O1 90.7(9) 7_575 . ?
C4 C10 C9 160(3) 7_575 . ?
O3 C10 C9 58.7(12) 7_575 . ?
O1 C10 C9 106.7(14) . . ?
C4 C10 C3 62.0(19) 7_575 7_575 ?
O3 C10 C3 121.1(11) 7_575 7_575 ?
O1 C10 C3 36.3(5) . 7_575 ?
C9 C10 C3 137.7(14) . 7_575 ?
C4 C10 C5 155(3) 7_575 7_575 ?
O3 C10 C5 52.9(9) 7_575 7_575 ?
O1 C10 C5 107.0(11) . 7_575 ?
C9 C10 C5 6.0(18) . 7_575 ?
C3 C10 C5 140.1(12) 7_575 7_575 ?
C4 C10 Na1 101(2) 7_575 . ?
O3 C10 Na1 42.2(6) 7_575 . ?
O1 C10 Na1 48.9(5) . . ?
C9 C10 Na1 82.1(13) . . ?
C3 C10 Na1 80.0(5) 7_575 . ?
C5 C10 Na1 78.3(10) 7_575 . ?
C4 C10 H10A 82.8 7_575 . ?
O3 C10 H10A 158.7 7_575 . ?
O1 C10 H10A 106.5 . . ?
C9 C10 H10A 103.3 . . ?
C3 C10 H10A 79.6 7_575 . ?
C5 C10 H10A 108.7 7_575 . ?
Na1 C10 H10A 154.6 . . ?
C4 C10 H10B 44.4 7_575 . ?
O3 C10 H10B 74.1 7_575 . ?
O1 C10 H10B 115.0 . . ?
C9 C10 H10B 116.0 . . ?
C3 C10 H10B 102.2 7_575 . ?
C5 C10 H10B 111.1 7_575 . ?
Na1 C10 H10B 90.7 . . ?
H10A C10 H10B 108.3 . . ?

loop_
_geom_bond_atom_site_label_1
_geom_bond_atom_site_label_2
_geom_bond_distance
_geom_bond_site_symmetry_2
_geom_bond_publ_flag
Pb1 Br1 2.9718(4) 7_575 ?
Pb1 Br1 2.9718(4) . ?
Pb1 Br1 3.0588(4) 4_566 ?
Pb1 Br1 3.0588(4) 6_657 ?
Pb1 Br2 3.0743(5) 6_657 ?
Pb1 Br2 3.0962(5) . ?
Br2 Na1 2.931(2) . ?
Na1 O5 2.333(5) . ?
Na1 O5 2.333(6) 7_575 ?
Na1 O1 2.399(6) . ?
Na1 O1 2.399(6) 7_575 ?
Na1 O3 2.408(5) . ?
Na1 O3 2.408(5) 7_575 ?
Na1 O2 2.410(6) . ?
Na1 O2 2.410(6) 7_575 ?
Na1 O4 2.448(6) . ?
Na1 O4 2.448(6) 7_575 ?
Na1 C10 3.079(13) . ?
O1 C3 1.011(9) 7_575 ?
O1 C1 1.398(10) . ?
O1 O2 1.402(7) 7_575 ?
O1 C10 1.410(14) . ?
O1 C4 1.557(12) 7_575 ?
O1 O3 1.766(7) 7_575 ?
O2 C1 0.808(9) 7_575 ?
O2 C2 1.337(7) . ?
O2 C3 1.438(9) . ?
O2 O2 1.581(12) 7_575 ?
O3 C10 1.046(14) 7_575 ?
O3 C9 1.28(3) 7_575 ?
O3 C4 1.426(12) . ?
O3 C5 1.44(2) . ?
O3 O5 1.522(7) 7_575 ?
O3 H10B 1.207(10) 7_575 ?
O4 C8 0.986(10) 7_575 ?
O4 C7 1.338(7) . ?
O4 C6 1.421(10) . ?
O4 O5 1.422(7) 7_575 ?
O4 O4 1.511(10) 7_575 ?
O5 C6 0.966(10) 7_575 ?
O5 C5 1.24(3) 7_575 ?
O5 C8 1.415(11) . ?
O5 C9 1.46(3) . ?
C1 C3 0.858(10) 7_575 ?
C1 C2 1.593(10) . ?
C1 H1A 0.9560 . ?
C1 H1B 0.9539 . ?
C2 H2A 0.9540 . ?
C2 H2B 0.9543 . ?
C2 H2A 0.9540 7_575 ?
C2 H2B 0.9543 7_575 ?
C3 C4 1.513(15) . ?
C3 C10 1.707(17) 7_575 ?
C3 H3A 0.9548 . ?
C3 H3B 0.9542 . ?
C4 C10 0.671(11) 7_575 ?
C4 H4A 0.9579 . ?
C4 H4B 0.9540 . ?
C4 H10B 0.67(2) 7_575 ?
C5 C9 0.38(4) 7_575 ?
C5 C6 1.46(2) . ?
C5 C10 1.80(3) 7_575 ?
C5 H5A 0.9584 . ?
C5 H5B 0.9539 . ?
C5 H9A 0.91(6) 7_575 ?
C6 C8 0.747(9) 7_575 ?
C6 C9 1.82(3) 7_575 ?
C6 H6A 0.9546 . ?
C6 H6B 0.9540 . ?
C7 C8 1.638(11) . ?
C7 C8 1.638(11) 7_575 ?
C7 H7A 0.9541 . ?
C7 H7B 0.9544 . ?
C7 H7A 0.9540 7_575 ?
C7 H7B 0.9544 7_575 ?
C8 H8A 0.9558 . ?
C8 H8B 0.9541 . ?
C9 C10 1.46(3) . ?
C9 H9A 0.9571 . ?
C9 H9B 0.9540 . ?
C10 H10A 0.9561 . ?
C10 H10B 0.9542 . ?

loop_
_geom_hbond_atom_site_label_D
_geom_hbond_atom_site_label_H
_geom_hbond_atom_site_label_A
_geom_hbond_distance_DH
_geom_hbond_distance_HA
_geom_hbond_distance_DA
_geom_hbond_angle_DHA
_geom_hbond_site_symmetry_A
_geom_hbond_publ_flag
C10 H10B O3 0.95 2.67 3.473(14) 142.5 3_646 yes
C10 H10A Br1 0.96 3.01 3.875(15) 150.7 5_666 yes
C6 H6B Br1 0.95 2.99 3.894(10) 158.9 4_566 yes
C3 H3A Br1 0.95 2.90 3.658(8) 137.3 8_665 yes
